data_4025716
loop_
_publ_author_name
'Daniel P. Iwaniuk'
'Christian Wolf'

_publ_contact_author_address
; 
Department of Chemistry
Georgetown University
37th and O Streets NW
Washington DC 20057
USA
;
_publ_contact_author_email cw27@georgetown.edu
_publ_contact_author_fax '(202) 687 6209'
_publ_contact_author_name 'Christian Wolf'
_publ_contact_author_phone '(202) 687 3468'
_publ_section_title
;
 A Versatile and Practical Solvating Agent for Enantioselective
 Recognition and NMR Analysis of Protected Amines
;
_journal_name_full 'Journal of Organic Chemistry'
_journal_page_first 6724
_journal_page_last 6727
_journal_paper_doi 10.1021/jo101426a
_journal_volume 75
_journal_year 2010
_chemical_absolute_configuration syn
_chemical_formula_sum 'C36 H36 N4 O6'
_chemical_formula_weight 620.69
_chemical_name_systematic
; 
 ? 
;
_space_group_IT_number 4
_symmetry_cell_setting monoclinic
_symmetry_space_group_name_Hall 'P 2yb'
_symmetry_space_group_name_H-M 'P 1 21 1'
_atom_sites_solution_hydrogens geom
_atom_sites_solution_primary direct
_atom_sites_solution_secondary difmap
_audit_creation_method SHELXL-97
_cell_angle_alpha 90.00
_cell_angle_beta 93.087(4)
_cell_angle_gamma 90.00
_cell_formula_units_Z 4
_cell_length_a 9.592(3)
_cell_length_b 17.603(5)
_cell_length_c 19.168(5)
_cell_measurement_reflns_used 13156
_cell_measurement_temperature 296(2)
_cell_measurement_theta_max 51.323
_cell_measurement_theta_min 4.628
_cell_volume 3231.8(16)
_computing_cell_refinement 'SAINT, Bruker-AXS'
_computing_data_collection 'APEX, Bruker-AXS'
_computing_data_reduction 'SAINT, Bruker-AXS'
_computing_molecular_graphics X-SEED,L.Barbour(1999):http://x-seed.net/
_computing_structure_refinement 'SHELXL-97 (Sheldrick, 1997)'
_computing_structure_solution 'SHELXS-97 (Sheldrick, 1990)'
_diffrn_ambient_temperature 296(2)
_diffrn_measured_fraction_theta_full 0.992
_diffrn_measured_fraction_theta_max 0.987
_diffrn_measurement_device_type 'Siemens SMART,Bruker APEXII CCD'
_diffrn_measurement_method 'omega scans'
_diffrn_radiation_monochromator graphite
_diffrn_radiation_source 'fine-focus sealed tube'
_diffrn_radiation_type MoK\a
_diffrn_radiation_wavelength 0.71073
_diffrn_reflns_av_R_equivalents 0.0479
_diffrn_reflns_av_sigmaI/netI 0.0755
_diffrn_reflns_limit_h_max 12
_diffrn_reflns_limit_h_min -12
_diffrn_reflns_limit_k_max 22
_diffrn_reflns_limit_k_min -22
_diffrn_reflns_limit_l_max 24
_diffrn_reflns_limit_l_min -23
_diffrn_reflns_number 25303
_diffrn_reflns_theta_full 25.00
_diffrn_reflns_theta_max 27.00
_diffrn_reflns_theta_min 1.57
_exptl_absorpt_coefficient_mu 0.088
_exptl_absorpt_correction_T_max 0.9974
_exptl_absorpt_correction_T_min 0.4853
_exptl_absorpt_correction_type multi-scan
_exptl_absorpt_process_details SADABS.G.Sheldrick(1999)
_exptl_crystal_colour colorless
_exptl_crystal_density_diffrn 1.276
_exptl_crystal_density_method 'not measured'
_exptl_crystal_description plate
_exptl_crystal_F_000 1312
_exptl_crystal_size_max 0.56
_exptl_crystal_size_mid 0.46
_exptl_crystal_size_min 0.03
_refine_diff_density_max 0.521
_refine_diff_density_min -0.220
_refine_diff_density_rms 0.045
_refine_ls_abs_structure_details 'Flack H D (1983), Acta Cryst. A39, 876-881'
_refine_ls_abs_structure_Flack 1.6(7)
_refine_ls_extinction_method none
_refine_ls_goodness_of_fit_ref 0.977
_refine_ls_hydrogen_treatment mixed
_refine_ls_matrix_type full
_refine_ls_number_parameters 855
_refine_ls_number_reflns 13156
_refine_ls_number_restraints 1
_refine_ls_restrained_S_all 0.977
_refine_ls_R_factor_all 0.0785
_refine_ls_R_factor_gt 0.0482
_refine_ls_shift/su_max 0.001
_refine_ls_shift/su_mean 0.000
_refine_ls_structure_factor_coef Fsqd
_refine_ls_weighting_details 'calc w=1/[\s^2^(Fo^2^)+(0.0565P)^2^+0.0000P] where P=(Fo^2^+2Fc^2^)/3'
_refine_ls_weighting_scheme calc
_refine_ls_wR_factor_gt 0.1068
_refine_ls_wR_factor_ref 0.1170
_reflns_number_gt 9726
_reflns_number_total 13156
_reflns_threshold_expression >2sigma(I)
_cod_data_source_file jo101426a_si_001.cif
_cod_data_source_block g:\frames\guest\10132\work\p21
_cod_original_cell_volume 3231.6(15)
_cod_database_code 4025716

loop_
_symmetry_equiv_pos_as_xyz
'x, y, z'
'-x, y+1/2, -z'

loop_
_atom_site_label
_atom_site_type_symbol
_atom_site_fract_x
_atom_site_fract_y
_atom_site_fract_z
_atom_site_U_iso_or_equiv
_atom_site_adp_type
_atom_site_occupancy
_atom_site_symmetry_multiplicity
_atom_site_calc_flag
_atom_site_refinement_flags
_atom_site_disorder_assembly
_atom_site_disorder_group
O11 O 0.37772(19) 0.86243(10) 0.01562(10) 0.0323(4) Uani 1 1 d . . .
O10 O 0.3485(2) 0.77741(10) 0.09533(10) 0.0341(5) Uani 1 1 d . . .
O12 O 0.29419(17) 1.03385(9) -0.06533(9) 0.0244(4) Uani 1 1 d . . .
C49 C -0.0552(3) 1.03421(13) 0.01861(13) 0.0220(5) Uani 1 1 d . . .
O9 O -0.0336(2) 0.79384(12) 0.24321(11) 0.0442(6) Uani 1 1 d . . .
C55 C -0.0581(3) 0.94372(13) 0.11819(14) 0.0225(5) Uani 1 1 d . . .
H55 H -0.1389 0.9675 0.1317 0.027 Uiso 1 1 calc R . .
O8 O -0.18377(19) 0.88389(11) 0.23066(11) 0.0392(5) Uani 1 1 d . . .
C51 C 0.1355(3) 0.93490(13) 0.04279(14) 0.0213(5) Uani 1 1 d . . .
H51 H 0.1842 0.9526 0.0054 0.026 Uiso 1 1 calc R . .
C54 C -0.0042(3) 0.88129(14) 0.15459(14) 0.0229(5) Uani 1 1 d . . .
C53 C 0.1155(2) 0.84493(14) 0.13760(13) 0.0222(5) Uani 1 1 d . . .
H53 H 0.1493 0.8029 0.1626 0.027 Uiso 1 1 calc R . .
O7 O -0.18089(17) 1.04842(10) 0.02280(10) 0.0293(4) Uani 1 1 d . . .
N8 N 0.5005(2) 1.07713(13) -0.02079(11) 0.0268(5) Uani 1 1 d . . .
N6 N 0.3129(2) 0.83477(12) 0.06237(12) 0.0255(5) Uani 1 1 d . . .
N7 N -0.0788(2) 0.85102(12) 0.21385(12) 0.0284(5) Uani 1 1 d . . .
C61 C 0.3089(3) 1.01573(14) 0.20460(13) 0.0241(6) Uani 1 1 d . . .
C52 C 0.1837(2) 0.87343(13) 0.08175(13) 0.0212(5) Uani 1 1 d . . .
C65 C 0.4252(2) 1.05827(14) 0.10022(13) 0.0219(5) Uani 1 1 d . . .
C62 C 0.4088(3) 0.95728(15) 0.21337(15) 0.0294(6) Uani 1 1 d . . .
H62 H 0.4040 0.9236 0.2506 0.035 Uiso 1 1 calc R . .
C46 C 0.0760(3) 1.20320(14) -0.05234(15) 0.0286(6) Uani 1 1 d . . .
N5 N 0.0295(2) 1.07200(11) -0.02242(11) 0.0223(5) Uani 1 1 d . . .
C66 C 0.4394(3) 1.11286(14) 0.03952(13) 0.0252(6) Uani 1 1 d . . .
H66 H 0.3454 1.1302 0.0245 0.030 Uiso 1 1 calc R . .
C57 C 0.2139(3) 1.12614(15) 0.14102(14) 0.0284(6) Uani 1 1 d . . .
H57 H 0.2184 1.1618 0.1054 0.034 Uiso 1 1 calc R . .
C44 C 0.2828(3) 1.27935(17) -0.0682(2) 0.0480(9) Uani 1 1 d . . .
H44 H 0.3628 1.2880 -0.0924 0.058 Uiso 1 1 calc R . .
C50 C 0.0112(2) 0.97012(13) 0.06087(13) 0.0211(5) Uani 1 1 d . . .
C56 C 0.3159(2) 1.06740(13) 0.14781(13) 0.0213(5) Uani 1 1 d . . .
C38 C -0.0785(3) 1.23904(15) 0.04408(14) 0.0311(6) Uani 1 1 d . . .
H38 H -0.1372 1.1981 0.0335 0.037 Uiso 1 1 calc R . .
C59 C 0.1015(3) 1.07943(18) 0.24186(15) 0.0381(7) Uani 1 1 d . . .
H59 H 0.0299 1.0837 0.2724 0.046 Uiso 1 1 calc R . .
C43 C 0.2521(3) 1.32538(17) -0.01474(19) 0.0443(8) Uani 1 1 d . . .
H43 H 0.3110 1.3658 -0.0027 0.053 Uiso 1 1 calc R . .
C68 C 0.4217(2) 1.04192(14) -0.07065(13) 0.0217(5) Uani 1 1 d . . .
C45 C 0.1940(3) 1.21826(16) -0.08729(18) 0.0386(7) Uani 1 1 d . . .
H45 H 0.2159 1.1874 -0.1245 0.046 Uiso 1 1 calc R . .
C41 C 0.0971(4) 1.36031(17) 0.07951(18) 0.0473(8) Uani 1 1 d . . .
H41 H 0.1561 1.4005 0.0922 0.057 Uiso 1 1 calc R . .
C67 C 0.5254(3) 1.18284(16) 0.06109(15) 0.0364(7) Uani 1 1 d . . .
H67A H 0.6168 1.1673 0.0782 0.055 Uiso 1 1 calc R . .
H67B H 0.4802 1.2096 0.0972 0.055 Uiso 1 1 calc R . .
H67C H 0.5331 1.2156 0.0214 0.055 Uiso 1 1 calc R . .
C37 C 0.0416(3) 1.25033(15) 0.00477(16) 0.0299(6) Uani 1 1 d . . .
C42 C 0.1311(3) 1.31292(16) 0.02338(17) 0.0383(7) Uani 1 1 d . . .
C72 C 0.4031(3) 1.04251(16) -0.19862(14) 0.0341(6) Uani 1 1 d . . .
H72A H 0.4437 1.0262 -0.2408 0.051 Uiso 1 1 calc R . .
H72B H 0.4026 1.0970 -0.1967 0.051 Uiso 1 1 calc R . .
H72C H 0.3091 1.0239 -0.1980 0.051 Uiso 1 1 calc R . .
C64 C 0.5198(3) 1.00041(15) 0.11157(14) 0.0264(6) Uani 1 1 d . . .
H64 H 0.5911 0.9946 0.0810 0.032 Uiso 1 1 calc R . .
C70 C 0.6411(3) 1.0359(2) -0.14033(16) 0.0441(8) Uani 1 1 d . . .
H70A H 0.6931 1.0216 -0.0982 0.066 Uiso 1 1 calc R . .
H70B H 0.6454 1.0900 -0.1461 0.066 Uiso 1 1 calc R . .
H70C H 0.6802 1.0114 -0.1795 0.066 Uiso 1 1 calc R . .
C63 C 0.5119(3) 0.94961(15) 0.16811(15) 0.0300(6) Uani 1 1 d . . .
H63 H 0.5774 0.9109 0.1744 0.036 Uiso 1 1 calc R . .
C47 C -0.0131(3) 1.13321(14) -0.07119(14) 0.0248(6) Uani 1 1 d . . .
H47 H -0.1109 1.1457 -0.0641 0.030 Uiso 1 1 calc R . .
C48 C -0.0029(3) 1.10634(17) -0.14571(15) 0.0347(7) Uani 1 1 d . . .
H48A H 0.0908 1.0901 -0.1527 0.052 Uiso 1 1 calc R . .
H48B H -0.0273 1.1472 -0.1772 0.052 Uiso 1 1 calc R . .
H48C H -0.0659 1.0646 -0.1545 0.052 Uiso 1 1 calc R . .
C60 C 0.1985(3) 1.02328(16) 0.25128(14) 0.0320(6) Uani 1 1 d . . .
H60 H 0.1928 0.9896 0.2884 0.038 Uiso 1 1 calc R . .
C69 C 0.4886(3) 1.01141(16) -0.13577(13) 0.0267(6) Uani 1 1 d . . .
C58 C 0.1091(3) 1.13038(17) 0.18683(15) 0.0359(7) Uani 1 1 d . . .
H58 H 0.0416 1.1681 0.1809 0.043 Uiso 1 1 calc R . .
C71 C 0.4780(4) 0.92485(16) -0.13453(16) 0.0404(8) Uani 1 1 d . . .
H71A H 0.3820 0.9102 -0.1320 0.061 Uiso 1 1 calc R . .
H71B H 0.5310 0.9055 -0.0945 0.061 Uiso 1 1 calc R . .
H71C H 0.5144 0.9044 -0.1763 0.061 Uiso 1 1 calc R . .
C39 C -0.1094(4) 1.28729(16) 0.09715(16) 0.0420(8) Uani 1 1 d . . .
H39 H -0.1898 1.2797 0.1213 0.050 Uiso 1 1 calc R . .
C40 C -0.0191(4) 1.34883(18) 0.11537(18) 0.0508(9) Uani 1 1 d . . .
H40 H -0.0396 1.3812 0.1518 0.061 Uiso 1 1 calc R . .
O6 O 0.74087(18) 0.75349(10) 0.50046(10) 0.0296(4) Uani 1 1 d . . .
N1 N 0.6301(2) 0.60730(13) 0.49610(11) 0.0238(5) Uani 1 1 d . . .
O2 O 0.6716(2) 0.79913(13) 0.77868(11) 0.0467(6) Uani 1 1 d . . .
O1 O 0.5086(2) 0.50728(10) 0.53482(10) 0.0327(4) Uani 1 1 d . . .
C21 C 0.2536(3) 0.70652(15) 0.52084(16) 0.0316(6) Uani 1 1 d . . .
H21 H 0.2919 0.6980 0.4780 0.038 Uiso 1 1 calc R . .
C18 C 0.4117(3) 0.62700(16) 0.71357(15) 0.0293(6) Uani 1 1 d . . .
C11 C 0.6598(3) 0.57614(15) 0.42758(14) 0.0275(6) Uani 1 1 d . . .
H11 H 0.6128 0.5269 0.4226 0.033 Uiso 1 1 calc R . .
C13 C 0.5606(3) 0.57119(14) 0.54430(14) 0.0242(6) Uani 1 1 d . . .
N4 N 0.6028(2) 0.85130(13) 0.46545(13) 0.0280(5) Uani 1 1 d . . .
N3 N 0.2915(2) 0.60442(15) 0.75369(13) 0.0366(6) Uani 1 1 d . . .
C16 C 0.6068(3) 0.70494(15) 0.69870(15) 0.0293(6) Uani 1 1 d . . .
C17 C 0.4961(3) 0.68546(16) 0.73826(14) 0.0311(6) Uani 1 1 d . . .
H17 H 0.4793 0.7106 0.7796 0.037 Uiso 1 1 calc R . .
C19 C 0.4344(3) 0.58878(14) 0.65206(14) 0.0265(6) Uani 1 1 d . . .
H19 H 0.3775 0.5483 0.6378 0.032 Uiso 1 1 calc R . .
C29 C 0.4195(3) 0.81473(14) 0.54543(14) 0.0277(6) Uani 1 1 d . . .
C1 C 0.4487(3) 0.62753(15) 0.35515(14) 0.0270(6) Uani 1 1 d . . .
O5 O 0.2566(2) 0.64705(14) 0.80032(11) 0.0497(6) Uani 1 1 d . . .
C6 C 0.3893(3) 0.68040(16) 0.30552(14) 0.0314(6) Uani 1 1 d . . .
C20 C 0.3077(3) 0.76603(15) 0.56469(15) 0.0302(6) Uani 1 1 d . . .
C28 C 0.4700(3) 0.86758(15) 0.59279(15) 0.0358(7) Uani 1 1 d . . .
H28 H 0.5446 0.8980 0.5812 0.043 Uiso 1 1 calc R . .
C2 C 0.3570(3) 0.57586(16) 0.38622(15) 0.0321(6) Uani 1 1 d . . .
H2 H 0.3930 0.5400 0.4179 0.038 Uiso 1 1 calc R . .
O4 O 0.2329(2) 0.54454(13) 0.73744(12) 0.0465(6) Uani 1 1 d . . .
C22 C 0.1459(3) 0.66163(19) 0.54066(18) 0.0428(8) Uani 1 1 d . . .
H22 H 0.1134 0.6224 0.5116 0.051 Uiso 1 1 calc R . .
C32 C 0.7282(3) 0.82018(14) 0.47969(14) 0.0273(6) Uani 1 1 d . . .
N2 N 0.7008(3) 0.76669(13) 0.72453(13) 0.0367(6) Uani 1 1 d . . .
C15 C 0.6320(3) 0.67059(14) 0.63644(14) 0.0254(6) Uani 1 1 d . . .
H15 H 0.7067 0.6860 0.6108 0.031 Uiso 1 1 calc R . .
O3 O 0.8029(2) 0.78048(13) 0.69125(12) 0.0511(6) Uani 1 1 d . . .
C23 C 0.0850(3) 0.6740(2) 0.6036(2) 0.0547(10) Uani 1 1 d . . .
H23 H 0.0102 0.6441 0.6157 0.066 Uiso 1 1 calc R . .
C25 C 0.2476(3) 0.77716(18) 0.63046(16) 0.0396(8) Uani 1 1 d . . .
C10 C 0.5973(3) 0.62857(14) 0.37138(14) 0.0268(6) Uani 1 1 d . . .
C31 C 0.3640(3) 0.84243(15) 0.41859(15) 0.0293(6) Uani 1 1 d . . .
H31A H 0.3428 0.8940 0.4305 0.044 Uiso 1 1 calc R . .
H31B H 0.2805 0.8124 0.4185 0.044 Uiso 1 1 calc R . .
H31C H 0.4011 0.8410 0.3731 0.044 Uiso 1 1 calc R . .
C9 C 0.6770(3) 0.67992(16) 0.33724(15) 0.0334(6) Uani 1 1 d . . .
H9 H 0.7730 0.6807 0.3471 0.040 Uiso 1 1 calc R . .
C35 C 0.8292(3) 0.94665(16) 0.43882(19) 0.0434(8) Uani 1 1 d . . .
H35A H 0.7717 0.9751 0.4689 0.065 Uiso 1 1 calc R . .
H35B H 0.7815 0.9408 0.3938 0.065 Uiso 1 1 calc R . .
H35C H 0.9156 0.9732 0.4338 0.065 Uiso 1 1 calc R . .
C12 C 0.8159(3) 0.56275(19) 0.42425(17) 0.0429(8) Uani 1 1 d . . .
H12A H 0.8648 0.6098 0.4322 0.064 Uiso 1 1 calc R . .
H12B H 0.8354 0.5433 0.3790 0.064 Uiso 1 1 calc R . .
H12C H 0.8460 0.5267 0.4595 0.064 Uiso 1 1 calc R . .
C3 C 0.2163(3) 0.57813(19) 0.37013(16) 0.0407(7) Uani 1 1 d . . .
H3 H 0.1582 0.5434 0.3908 0.049 Uiso 1 1 calc R . .
C5 C 0.2444(3) 0.68205(18) 0.29214(16) 0.0393(7) Uani 1 1 d . . .
H5 H 0.2056 0.7182 0.2615 0.047 Uiso 1 1 calc R . .
C8 C 0.6183(3) 0.73172(16) 0.28757(16) 0.0388(7) Uani 1 1 d . . .
H8 H 0.6757 0.7656 0.2654 0.047 Uiso 1 1 calc R . .
C33 C 0.8594(3) 0.86818(15) 0.47078(17) 0.0340(7) Uani 1 1 d . . .
C4 C 0.1584(3) 0.6315(2) 0.32328(16) 0.0453(8) Uani 1 1 d . . .
H4 H 0.0625 0.6328 0.3132 0.054 Uiso 1 1 calc R . .
C36 C 0.9519(3) 0.82389(18) 0.4221(2) 0.0582(11) Uani 1 1 d . . .
H36A H 1.0373 0.8512 0.4169 0.087 Uiso 1 1 calc R . .
H36B H 0.9037 0.8180 0.3772 0.087 Uiso 1 1 calc R . .
H36C H 0.9725 0.7747 0.4417 0.087 Uiso 1 1 calc R . .
C14 C 0.5433(3) 0.61168(14) 0.61189(13) 0.0236(5) Uani 1 1 d . . .
C30 C 0.4717(3) 0.81047(15) 0.47226(14) 0.0265(6) Uani 1 1 d . . .
H30 H 0.4872 0.7569 0.4610 0.032 Uiso 1 1 calc R . .
C7 C 0.4789(3) 0.73222(16) 0.27208(16) 0.0372(7) Uani 1 1 d . . .
H7 H 0.4412 0.7666 0.2394 0.045 Uiso 1 1 calc R . .
C27 C 0.4133(4) 0.87741(18) 0.65813(17) 0.0498(9) Uani 1 1 d . . .
H27 H 0.4499 0.9140 0.6889 0.060 Uiso 1 1 calc R . .
C24 C 0.1335(3) 0.7296(2) 0.6480(2) 0.0519(10) Uani 1 1 d . . .
H24 H 0.0920 0.7368 0.6902 0.062 Uiso 1 1 calc R . .
C26 C 0.3036(4) 0.83289(19) 0.67659(17) 0.0483(9) Uani 1 1 d . . .
H26 H 0.2661 0.8396 0.7199 0.058 Uiso 1 1 calc R . .
C34 C 0.9310(4) 0.8760(2) 0.5433(2) 0.0610(11) Uani 1 1 d . . .
H34A H 1.0155 0.9048 0.5403 0.091 Uiso 1 1 calc R . .
H34B H 0.9529 0.8264 0.5617 0.091 Uiso 1 1 calc R . .
H34C H 0.8698 0.9017 0.5735 0.091 Uiso 1 1 calc R . .
H1 H 0.108(3) 1.0612(17) -0.0240(14) 0.028(8) Uiso 1 1 d . . .
H10 H 0.592(3) 1.0782(15) -0.0242(13) 0.021(7) Uiso 1 1 d . . .
H12 H 0.598(3) 0.8993(17) 0.4545(14) 0.029(8) Uiso 1 1 d . . .
H6 H 0.656(3) 0.6490(18) 0.5040(16) 0.034(9) Uiso 1 1 d . . .

loop_
_atom_site_aniso_label
_atom_site_aniso_U_11
_atom_site_aniso_U_22
_atom_site_aniso_U_33
_atom_site_aniso_U_23
_atom_site_aniso_U_13
_atom_site_aniso_U_12
O11 0.0258(10) 0.0287(10) 0.0435(12) 0.0026(9) 0.0126(9) 0.0040(8)
O10 0.0312(11) 0.0274(10) 0.0439(12) 0.0086(9) 0.0043(9) 0.0122(8)
O12 0.0142(9) 0.0264(9) 0.0327(10) -0.0008(8) 0.0025(8) 0.0006(7)
C49 0.0180(13) 0.0171(12) 0.0309(14) 0.0007(10) 0.0022(11) -0.0014(10)
O9 0.0396(12) 0.0395(12) 0.0550(13) 0.0233(10) 0.0171(10) 0.0148(10)
C55 0.0144(12) 0.0207(12) 0.0325(14) -0.0001(11) 0.0026(11) -0.0002(10)
O8 0.0262(10) 0.0383(11) 0.0549(14) 0.0127(10) 0.0193(10) 0.0114(9)
C51 0.0163(12) 0.0185(12) 0.0292(14) -0.0004(10) 0.0020(11) -0.0010(9)
C54 0.0190(12) 0.0203(12) 0.0295(14) -0.0009(10) 0.0025(11) -0.0017(10)
C53 0.0182(12) 0.0200(12) 0.0281(14) 0.0013(10) -0.0022(11) 0.0002(10)
O7 0.0140(9) 0.0272(9) 0.0470(11) 0.0092(8) 0.0053(8) 0.0032(7)
N8 0.0149(11) 0.0404(14) 0.0252(12) -0.0007(10) 0.0013(10) -0.0006(10)
N6 0.0167(11) 0.0240(12) 0.0359(13) 0.0001(10) 0.0021(10) 0.0009(9)
N7 0.0219(12) 0.0249(12) 0.0389(13) 0.0063(10) 0.0066(10) 0.0021(9)
C61 0.0183(13) 0.0244(13) 0.0293(14) -0.0036(11) -0.0003(11) -0.0042(10)
C52 0.0166(12) 0.0167(11) 0.0303(14) -0.0032(10) -0.0005(11) 0.0008(9)
C65 0.0143(12) 0.0205(12) 0.0305(14) -0.0021(10) -0.0009(10) -0.0017(9)
C62 0.0288(15) 0.0228(14) 0.0361(16) 0.0076(12) -0.0045(13) -0.0028(11)
C46 0.0167(13) 0.0222(13) 0.0462(18) 0.0147(12) -0.0037(12) 0.0011(10)
N5 0.0115(11) 0.0203(11) 0.0350(13) 0.0038(9) 0.0013(10) 0.0046(9)
C66 0.0219(13) 0.0277(14) 0.0258(14) -0.0005(11) 0.0012(11) 0.0002(11)
C57 0.0257(14) 0.0284(14) 0.0308(15) -0.0052(12) -0.0028(12) 0.0044(11)
C44 0.0176(14) 0.0304(16) 0.096(3) 0.0258(18) 0.0039(16) -0.0042(12)
C50 0.0149(12) 0.0192(12) 0.0290(14) -0.0022(10) 0.0000(11) -0.0034(10)
C56 0.0158(12) 0.0180(12) 0.0299(14) -0.0046(10) 0.0003(11) -0.0016(9)
C38 0.0343(16) 0.0236(14) 0.0345(16) 0.0077(12) -0.0075(13) -0.0038(12)
C59 0.0244(15) 0.056(2) 0.0341(17) -0.0166(15) 0.0058(13) -0.0030(14)
C43 0.0227(15) 0.0272(15) 0.081(3) 0.0198(16) -0.0134(16) -0.0087(12)
C68 0.0184(13) 0.0224(12) 0.0244(13) 0.0048(10) 0.0027(11) 0.0031(10)
C45 0.0218(14) 0.0259(14) 0.068(2) 0.0174(14) 0.0046(15) 0.0045(12)
C41 0.056(2) 0.0286(16) 0.055(2) 0.0051(15) -0.0197(18) -0.0132(15)
C67 0.0469(18) 0.0301(15) 0.0316(16) 0.0047(12) -0.0022(14) -0.0143(14)
C37 0.0191(13) 0.0235(13) 0.0463(17) 0.0139(12) -0.0067(12) -0.0020(11)
C42 0.0282(16) 0.0243(14) 0.060(2) 0.0120(14) -0.0181(15) -0.0039(12)
C72 0.0376(16) 0.0340(15) 0.0310(15) -0.0009(12) 0.0030(13) 0.0035(13)
C64 0.0169(13) 0.0284(14) 0.0342(15) -0.0028(11) 0.0048(12) 0.0010(10)
C70 0.0238(15) 0.070(2) 0.0396(18) -0.0036(16) 0.0126(14) 0.0032(15)
C63 0.0263(15) 0.0219(13) 0.0414(17) 0.0016(12) -0.0025(13) 0.0071(11)
C47 0.0136(12) 0.0250(13) 0.0360(15) 0.0084(11) 0.0020(11) 0.0026(10)
C48 0.0210(14) 0.0452(17) 0.0381(16) 0.0078(14) 0.0028(13) 0.0008(12)
C60 0.0271(15) 0.0380(16) 0.0312(15) -0.0032(12) 0.0048(12) -0.0102(12)
C69 0.0198(13) 0.0342(14) 0.0265(14) 0.0000(11) 0.0047(11) 0.0036(11)
C58 0.0240(14) 0.0450(17) 0.0381(17) -0.0158(14) -0.0039(13) 0.0151(13)
C71 0.052(2) 0.0332(16) 0.0372(17) -0.0002(13) 0.0101(15) 0.0106(14)
C39 0.057(2) 0.0291(16) 0.0397(18) 0.0036(13) 0.0016(16) -0.0035(14)
C40 0.078(3) 0.0276(16) 0.046(2) 0.0022(14) -0.0087(19) -0.0070(16)
O6 0.0251(10) 0.0197(9) 0.0433(12) 0.0020(8) -0.0050(9) -0.0017(7)
N1 0.0251(12) 0.0162(11) 0.0296(12) -0.0038(9) -0.0021(10) -0.0005(9)
O2 0.0435(13) 0.0489(13) 0.0472(13) -0.0225(11) -0.0018(11) 0.0060(10)
O1 0.0351(11) 0.0189(9) 0.0442(12) -0.0010(8) 0.0023(9) -0.0040(8)
C21 0.0228(14) 0.0317(15) 0.0401(17) 0.0092(12) 0.0005(13) 0.0023(11)
C18 0.0196(13) 0.0347(15) 0.0334(15) 0.0072(12) -0.0008(12) 0.0067(11)
C11 0.0243(14) 0.0239(13) 0.0344(15) -0.0062(11) 0.0027(12) 0.0004(11)
C13 0.0213(13) 0.0180(12) 0.0326(15) 0.0006(11) -0.0061(11) 0.0026(10)
N4 0.0219(11) 0.0153(11) 0.0468(15) 0.0020(10) 0.0013(10) -0.0005(9)
N3 0.0246(13) 0.0470(16) 0.0382(14) 0.0097(12) 0.0003(11) 0.0059(12)
C16 0.0260(14) 0.0264(14) 0.0343(16) -0.0019(12) -0.0091(12) 0.0044(11)
C17 0.0303(16) 0.0380(16) 0.0245(14) -0.0037(12) -0.0038(12) 0.0123(13)
C19 0.0209(13) 0.0213(13) 0.0364(15) 0.0056(11) -0.0075(12) 0.0039(10)
C29 0.0286(15) 0.0212(13) 0.0332(15) 0.0033(11) 0.0008(12) 0.0088(11)
C1 0.0279(14) 0.0270(14) 0.0263(14) -0.0051(11) 0.0021(12) -0.0005(11)
O5 0.0319(12) 0.0796(17) 0.0381(13) -0.0076(12) 0.0059(10) 0.0067(11)
C6 0.0350(16) 0.0312(14) 0.0278(15) -0.0009(12) 0.0018(13) 0.0021(12)
C20 0.0242(14) 0.0298(15) 0.0366(16) 0.0058(12) 0.0016(12) 0.0126(11)
C28 0.0494(18) 0.0202(14) 0.0379(17) -0.0018(12) 0.0032(14) 0.0035(13)
C2 0.0310(15) 0.0330(15) 0.0318(15) 0.0015(12) -0.0023(13) -0.0028(12)
O4 0.0329(12) 0.0420(13) 0.0660(15) 0.0121(11) 0.0142(11) 0.0017(10)
C22 0.0262(16) 0.0465(19) 0.055(2) 0.0200(16) -0.0059(15) -0.0023(13)
C32 0.0280(15) 0.0211(13) 0.0324(15) -0.0028(11) -0.0031(12) -0.0006(11)
N2 0.0360(14) 0.0335(13) 0.0395(15) -0.0111(11) -0.0068(12) 0.0015(11)
C15 0.0217(13) 0.0226(13) 0.0314(15) -0.0007(11) -0.0038(11) 0.0011(10)
O3 0.0419(13) 0.0550(14) 0.0575(15) -0.0187(11) 0.0123(11) -0.0191(11)
C23 0.0221(16) 0.067(2) 0.075(3) 0.042(2) 0.0016(17) 0.0021(16)
C25 0.0344(17) 0.0471(18) 0.0381(17) 0.0143(15) 0.0086(14) 0.0211(14)
C10 0.0302(14) 0.0237(13) 0.0267(14) -0.0089(11) 0.0040(12) -0.0009(11)
C31 0.0236(14) 0.0290(14) 0.0349(15) -0.0009(12) -0.0025(12) -0.0032(11)
C9 0.0296(15) 0.0333(15) 0.0378(16) -0.0059(13) 0.0065(13) -0.0044(12)
C35 0.0271(16) 0.0286(15) 0.074(2) 0.0149(15) 0.0014(16) -0.0058(12)
C12 0.0292(16) 0.0487(19) 0.051(2) -0.0038(15) 0.0032(15) 0.0099(14)
C3 0.0317(17) 0.0502(19) 0.0399(18) 0.0065(14) -0.0010(14) -0.0094(14)
C5 0.0351(17) 0.0484(18) 0.0337(16) 0.0079(14) -0.0052(14) 0.0053(14)
C8 0.0467(19) 0.0329(16) 0.0379(17) 0.0076(13) 0.0115(15) -0.0071(14)
C33 0.0189(13) 0.0254(14) 0.057(2) 0.0078(13) -0.0019(13) -0.0011(11)
C4 0.0318(16) 0.064(2) 0.0391(18) 0.0095(16) -0.0044(14) -0.0012(15)
C36 0.0297(17) 0.0364(18) 0.110(3) 0.0103(19) 0.022(2) 0.0011(14)
C14 0.0210(13) 0.0194(12) 0.0298(14) 0.0040(11) -0.0039(11) 0.0050(10)
C30 0.0221(14) 0.0192(12) 0.0380(15) -0.0014(11) 0.0000(12) 0.0000(10)
C7 0.0433(18) 0.0313(16) 0.0372(17) 0.0065(13) 0.0029(14) -0.0002(13)
C27 0.085(3) 0.0279(16) 0.0357(18) -0.0030(13) -0.0002(18) 0.0167(17)
C24 0.0362(19) 0.064(2) 0.057(2) 0.0306(19) 0.0196(17) 0.0242(17)
C26 0.069(2) 0.0435(19) 0.0331(18) 0.0073(15) 0.0134(17) 0.0281(18)
C34 0.052(2) 0.0423(19) 0.085(3) 0.0203(19) -0.032(2) -0.0193(17)

loop_
_atom_type_symbol
_atom_type_description
_atom_type_scat_dispersion_real
_atom_type_scat_dispersion_imag
_atom_type_scat_source
C C 0.0033 0.0016 'International Tables Vol C Tables 4.2.6.8 and 6.1.1.4'
H H 0.0000 0.0000 'International Tables Vol C Tables 4.2.6.8 and 6.1.1.4'
N N 0.0061 0.0033 'International Tables Vol C Tables 4.2.6.8 and 6.1.1.4'
O O 0.0106 0.0060 'International Tables Vol C Tables 4.2.6.8 and 6.1.1.4'

loop_
_geom_angle_atom_site_label_1
_geom_angle_atom_site_label_2
_geom_angle_atom_site_label_3
_geom_angle
_geom_angle_site_symmetry_1
_geom_angle_site_symmetry_3
_geom_angle_publ_flag
O7 C49 N5 124.2(2) . . ?
O7 C49 C50 120.0(2) . . ?
N5 C49 C50 115.8(2) . . ?
C54 C55 C50 118.7(2) . . ?
C52 C51 C50 118.5(2) . . ?
C53 C54 C55 123.1(2) . . ?
C53 C54 N7 117.5(2) . . ?
C55 C54 N7 119.4(2) . . ?
C54 C53 C52 117.0(2) . . ?
C68 N8 C66 121.8(2) . . ?
O11 N6 O10 124.5(2) . . ?
O11 N6 C52 117.9(2) . . ?
O10 N6 C52 117.5(2) . . ?
O8 N7 O9 123.2(2) . . ?
O8 N7 C54 118.3(2) . . ?
O9 N7 C54 118.6(2) . . ?
C62 C61 C56 119.9(2) . . ?
C62 C61 C60 121.0(2) . . ?
C56 C61 C60 119.1(2) . . ?
C53 C52 C51 123.1(2) . . ?
C53 C52 N6 117.8(2) . . ?
C51 C52 N6 119.1(2) . . ?
C64 C65 C56 118.8(2) . . ?
C64 C65 C66 120.3(2) . . ?
C56 C65 C66 120.9(2) . . ?
C63 C62 C61 120.7(2) . . ?
C45 C46 C37 119.5(3) . . ?
C45 C46 C47 120.3(3) . . ?
C37 C46 C47 120.0(2) . . ?
C49 N5 C47 125.5(2) . . ?
N8 C66 C65 112.8(2) . . ?
N8 C66 C67 109.1(2) . . ?
C65 C66 C67 111.8(2) . . ?
C58 C57 C56 120.3(3) . . ?
C43 C44 C45 120.1(3) . . ?
C55 C50 C51 119.7(2) . . ?
C55 C50 C49 117.8(2) . . ?
C51 C50 C49 122.5(2) . . ?
C61 C56 C57 118.3(2) . . ?
C61 C56 C65 118.7(2) . . ?
C57 C56 C65 123.0(2) . . ?
C39 C38 C37 121.3(3) . . ?
C60 C59 C58 120.4(3) . . ?
C44 C43 C42 121.0(3) . . ?
O12 C68 N8 121.0(2) . . ?
O12 C68 C69 119.0(2) . . ?
N8 C68 C69 119.9(2) . . ?
C46 C45 C44 121.6(3) . . ?
C40 C41 C42 121.8(3) . . ?
C38 C37 C46 123.5(2) . . ?
C38 C37 C42 117.9(3) . . ?
C46 C37 C42 118.6(2) . . ?
C41 C42 C43 121.9(3) . . ?
C41 C42 C37 119.0(3) . . ?
C43 C42 C37 119.1(3) . . ?
C65 C64 C63 122.0(2) . . ?
C62 C63 C64 119.9(2) . . ?
N5 C47 C48 110.0(2) . . ?
N5 C47 C46 107.9(2) . . ?
C48 C47 C46 114.2(2) . . ?
C59 C60 C61 120.6(3) . . ?
C72 C69 C71 109.7(2) . . ?
C72 C69 C68 106.7(2) . . ?
C71 C69 C68 107.8(2) . . ?
C72 C69 C70 109.2(2) . . ?
C71 C69 C70 110.3(2) . . ?
C68 C69 C70 113.0(2) . . ?
C57 C58 C59 121.4(3) . . ?
C38 C39 C40 120.2(3) . . ?
C41 C40 C39 119.8(3) . . ?
C13 N1 C11 124.9(2) . . ?
C22 C21 C20 121.1(3) . . ?
C17 C18 C19 122.6(2) . . ?
C17 C18 N3 118.9(2) . . ?
C19 C18 N3 118.4(3) . . ?
N1 C11 C10 108.7(2) . . ?
N1 C11 C12 109.6(2) . . ?
C10 C11 C12 114.6(2) . . ?
O1 C13 N1 123.0(2) . . ?
O1 C13 C14 119.8(2) . . ?
N1 C13 C14 117.2(2) . . ?
C32 N4 C30 123.4(2) . . ?
O4 N3 O5 124.8(2) . . ?
O4 N3 C18 117.4(2) . . ?
O5 N3 C18 117.8(3) . . ?
C15 C16 C17 123.1(3) . . ?
C15 C16 N2 118.8(2) . . ?
C17 C16 N2 118.1(2) . . ?
C18 C17 C16 116.9(2) . . ?
C18 C19 C14 119.2(2) . . ?
C28 C29 C20 118.5(3) . . ?
C28 C29 C30 121.6(2) . . ?
C20 C29 C30 119.8(2) . . ?
C2 C1 C6 117.6(2) . . ?
C2 C1 C10 123.1(2) . . ?
C6 C1 C10 119.3(2) . . ?
C5 C6 C1 119.5(3) . . ?
C5 C6 C7 121.3(3) . . ?
C1 C6 C7 119.1(3) . . ?
C21 C20 C25 118.1(3) . . ?
C21 C20 C29 122.7(2) . . ?
C25 C20 C29 119.2(3) . . ?
C29 C28 C27 122.3(3) . . ?
C3 C2 C1 120.9(3) . . ?
C21 C22 C23 120.6(3) . . ?
O6 C32 N4 121.6(2) . . ?
O6 C32 C33 119.3(2) . . ?
N4 C32 C33 119.1(2) . . ?
O3 N2 O2 125.0(2) . . ?
O3 N2 C16 117.5(2) . . ?
O2 N2 C16 117.4(2) . . ?
C16 C15 C14 119.0(2) . . ?
C24 C23 C22 120.7(3) . . ?
C26 C25 C20 119.5(3) . . ?
C26 C25 C24 122.1(3) . . ?
C20 C25 C24 118.5(3) . . ?
C9 C10 C1 118.3(3) . . ?
C9 C10 C11 122.0(2) . . ?
C1 C10 C11 119.6(2) . . ?
C10 C9 C8 122.3(3) . . ?
C2 C3 C4 121.2(3) . . ?
C4 C5 C6 121.4(3) . . ?
C7 C8 C9 120.3(3) . . ?
C34 C33 C35 110.5(3) . . ?
C34 C33 C32 106.3(2) . . ?
C35 C33 C32 113.8(2) . . ?
C34 C33 C36 110.7(3) . . ?
C35 C33 C36 108.5(3) . . ?
C32 C33 C36 107.0(2) . . ?
C5 C4 C3 119.3(3) . . ?
C19 C14 C15 119.2(2) . . ?
C19 C14 C13 117.6(2) . . ?
C15 C14 C13 123.2(2) . . ?
N4 C30 C29 112.8(2) . . ?
N4 C30 C31 108.2(2) . . ?
C29 C30 C31 111.1(2) . . ?
C8 C7 C6 120.6(3) . . ?
C26 C27 C28 119.9(3) . . ?
C23 C24 C25 120.9(3) . . ?
C27 C26 C25 120.5(3) . . ?

loop_
_geom_bond_atom_site_label_1
_geom_bond_atom_site_label_2
_geom_bond_distance
_geom_bond_site_symmetry_2
_geom_bond_publ_flag
O11 N6 1.219(3) . ?
O10 N6 1.230(3) . ?
O12 C68 1.241(3) . ?
C49 O7 1.238(3) . ?
C49 N5 1.338(3) . ?
C49 C50 1.510(3) . ?
O9 N7 1.221(3) . ?
C55 C54 1.387(3) . ?
C55 C50 1.394(3) . ?
O8 N7 1.220(3) . ?
C51 C52 1.380(3) . ?
C51 C50 1.403(3) . ?
C54 C53 1.369(3) . ?
C54 N7 1.474(3) . ?
C53 C52 1.378(3) . ?
N8 C68 1.338(3) . ?
N8 C66 1.466(3) . ?
N6 C52 1.479(3) . ?
C61 C62 1.410(4) . ?
C61 C56 1.423(4) . ?
C61 C60 1.429(3) . ?
C65 C64 1.373(3) . ?
C65 C56 1.435(3) . ?
C65 C66 1.521(4) . ?
C62 C63 1.357(4) . ?
C46 C45 1.372(4) . ?
C46 C37 1.426(4) . ?
C46 C47 1.532(4) . ?
N5 C47 1.470(3) . ?
C66 C67 1.527(4) . ?
C57 C58 1.372(4) . ?
C57 C56 1.425(3) . ?
C44 C43 1.351(5) . ?
C44 C45 1.408(4) . ?
C38 C39 1.370(4) . ?
C38 C37 1.425(4) . ?
C59 C60 1.363(4) . ?
C59 C58 1.389(4) . ?
C43 C42 1.421(4) . ?
C68 C69 1.531(3) . ?
C41 C40 1.356(5) . ?
C41 C42 1.414(5) . ?
C37 C42 1.430(4) . ?
C72 C69 1.522(4) . ?
C64 C63 1.410(4) . ?
C70 C69 1.531(4) . ?
C47 C48 1.513(4) . ?
C69 C71 1.527(4) . ?
C39 C40 1.419(4) . ?
O6 C32 1.243(3) . ?
N1 C13 1.330(3) . ?
N1 C11 1.465(3) . ?
O2 N2 1.230(3) . ?
O1 C13 1.240(3) . ?
C21 C22 1.370(4) . ?
C21 C20 1.423(4) . ?
C18 C17 1.377(4) . ?
C18 C19 1.385(4) . ?
C18 N3 1.475(4) . ?
C11 C10 1.517(4) . ?
C11 C12 1.520(4) . ?
C13 C14 1.496(4) . ?
N4 C32 1.337(3) . ?
N4 C30 1.460(3) . ?
N3 O4 1.227(3) . ?
N3 O5 1.227(3) . ?
C16 C15 1.371(4) . ?
C16 C17 1.381(4) . ?
C16 N2 1.481(3) . ?
C19 C14 1.391(4) . ?
C29 C28 1.370(4) . ?
C29 C20 1.437(4) . ?
C29 C30 1.516(4) . ?
C1 C2 1.419(4) . ?
C1 C6 1.427(4) . ?
C1 C10 1.442(4) . ?
C6 C5 1.400(4) . ?
C6 C7 1.429(4) . ?
C20 C25 1.428(4) . ?
C28 C27 1.403(4) . ?
C2 C3 1.369(4) . ?
C22 C23 1.386(5) . ?
C32 C33 1.533(4) . ?
N2 O3 1.221(3) . ?
C15 C14 1.406(4) . ?
C23 C24 1.362(5) . ?
C25 C26 1.408(5) . ?
C25 C24 1.432(5) . ?
C10 C9 1.372(4) . ?
C31 C30 1.525(4) . ?
C9 C8 1.413(4) . ?
C35 C33 1.532(4) . ?
C3 C4 1.394(4) . ?
C5 C4 1.372(4) . ?
C8 C7 1.354(4) . ?
C33 C34 1.523(5) . ?
C33 C36 1.535(4) . ?
C27 C26 1.373(5) . ?
